data_8106774
loop_
_publ_author_name
'Chen, Xia'
'Xue, Chongchong'
'Zhang, Daopeng'

_publ_section_title
;
 Crystal structure of
 chlorido(2,2&#x2032;-((1E,1&#x2032;E)-(((1R,2R)-cyclohexane-1,2-diyl)bis(azanylylidene))bis(methylylidene))diphenolato-\k
 4 N,N&#x2032;,O,O&#x2032;)iron(III), C20H20ClFeN2O2
;
_journal_issue 1
_journal_name_full 'Zeitschrift f\"ur Kristallographie - New Crystal Structures'
_journal_page_first 25
_journal_page_last 27
_journal_paper_doi 10.1515/ncrs-2014-9074
_journal_volume 231
_journal_year 2016
_chemical_absolute_configuration rm
_chemical_formula_moiety 'C20 H20 Cl Fe N2 O2'
_chemical_formula_sum 'C20 H20 Cl Fe N2 O2'
_chemical_formula_weight 411.68
_space_group_IT_number 4
_space_group_name_Hall 'P 2yb'
_space_group_name_H-M_alt 'P 1 21 1'
_symmetry_cell_setting monoclinic
_symmetry_space_group_name_H-M 'P 1 21 1'
_atom_sites_solution_hydrogens geom
_atom_sites_solution_primary direct
_atom_sites_solution_secondary difmap
_cell_angle_alpha 90.00
_cell_angle_beta 93.445(3)
_cell_angle_gamma 90.00
_cell_formula_units_Z 4
_cell_length_a 8.7346(3)
_cell_length_b 15.2594(5)
_cell_length_c 13.9586(6)
_cell_measurement_reflns_used 1890
_cell_measurement_temperature 293(2)
_cell_measurement_theta_max 26.171
_cell_measurement_theta_min 2.672
_cell_volume 1857.11(12)
_computing_cell_refinement 'SAINT-Plus (Bruker, 2001)'
_computing_data_collection 'APEX2 (Bruker, 2004)'
_computing_data_reduction SAINT-Plus
_computing_molecular_graphics 'SHELXTL (Sheldrick, 2008)'
_computing_publication_material SHELXTL
_computing_structure_refinement 'SHELXL-97 (Sheldrick, 2008)'
_computing_structure_solution 'SHELXS-97 (Sheldrick, 2008)'
_diffrn_ambient_temperature 293(2)
_diffrn_measured_fraction_theta_full 0.998
_diffrn_measured_fraction_theta_max 0.998
_diffrn_measurement_device_type 'Bruker APEX II CCD area-detector'
_diffrn_measurement_method '\f and \w scans'
_diffrn_radiation_monochromator graphite
_diffrn_radiation_source 'fine-focus sealed tube'
_diffrn_radiation_type MoK\a
_diffrn_radiation_wavelength 0.71073
_diffrn_reflns_av_R_equivalents 0.0418
_diffrn_reflns_av_sigmaI/netI 0.0616
_diffrn_reflns_limit_h_max 10
_diffrn_reflns_limit_h_min -10
_diffrn_reflns_limit_k_max 18
_diffrn_reflns_limit_k_min -18
_diffrn_reflns_limit_l_max 16
_diffrn_reflns_limit_l_min -16
_diffrn_reflns_number 13150
_diffrn_reflns_theta_full 25.00
_diffrn_reflns_theta_max 25.00
_diffrn_reflns_theta_min 2.99
_exptl_absorpt_coefficient_mu 0.972
_exptl_absorpt_correction_T_max 0.8073
_exptl_absorpt_correction_T_min 0.6913
_exptl_absorpt_correction_type multi-scan
_exptl_absorpt_process_details sadabs
_exptl_crystal_colour dark-brown
_exptl_crystal_density_diffrn 1.472
_exptl_crystal_density_method 'not measured'
_exptl_crystal_description block
_exptl_crystal_F_000 852
_exptl_crystal_size_max 0.41
_exptl_crystal_size_mid 0.34
_exptl_crystal_size_min 0.23
_refine_diff_density_max 0.418
_refine_diff_density_min -0.516
_refine_diff_density_rms 0.054
_refine_ls_abs_structure_details 'Flack H D (1983), Acta Cryst. A39, 876-881'
_refine_ls_abs_structure_Flack -0.004(18)
_refine_ls_extinction_method none
_refine_ls_goodness_of_fit_ref 1.031
_refine_ls_hydrogen_treatment none
_refine_ls_matrix_type full
_refine_ls_number_parameters 469
_refine_ls_number_reflns 6385
_refine_ls_number_restraints 1
_refine_ls_restrained_S_all 1.031
_refine_ls_R_factor_all 0.0545
_refine_ls_R_factor_gt 0.0425
_refine_ls_shift/su_max 0.001
_refine_ls_shift/su_mean 0.000
_refine_ls_structure_factor_coef Fsqd
_refine_ls_weighting_details 'calc w=1/[\s^2^(Fo^2^)+(0.0402P)^2^+0.0000P] where P=(Fo^2^+2Fc^2^)/3'
_refine_ls_weighting_scheme calc
_refine_ls_wR_factor_gt 0.0896
_refine_ls_wR_factor_ref 0.0988
_reflns_number_gt 5431
_reflns_number_total 6385
_reflns_threshold_expression >2sigma(I)
_cod_data_source_file suppl_ncrs-2014-9074_suppl.cif
_cod_data_source_block 5
_cod_original_sg_symbol_H-M P2(1)
_cod_database_code 8106774

loop_
_symmetry_equiv_pos_as_xyz
'x, y, z'
'-x, y+1/2, -z'

loop_
_atom_site_label
_atom_site_type_symbol
_atom_site_fract_x
_atom_site_fract_y
_atom_site_fract_z
_atom_site_U_iso_or_equiv
_atom_site_adp_type
_atom_site_occupancy
_atom_site_symmetry_multiplicity
_atom_site_calc_flag
_atom_site_refinement_flags
_atom_site_disorder_assembly
_atom_site_disorder_group
Fe1 Fe -0.09372(6) -0.00072(4) 0.87056(4) 0.03597(17) Uani 1 1 d . . .
Fe2 Fe 1.11579(6) 0.09933(4) 0.61316(5) 0.03854(18) Uani 1 1 d . . .
Cl1 Cl 1.23246(15) 0.13874(10) 0.48095(10) 0.0652(4) Uani 1 1 d . . .
Cl2 Cl -0.20313(14) -0.05095(9) 1.00070(10) 0.0591(4) Uani 1 1 d . . .
O1 O -0.0989(3) -0.1000(2) 0.7872(2) 0.0413(7) Uani 1 1 d . . .
O2 O -0.2316(3) 0.0646(2) 0.7894(2) 0.0444(8) Uani 1 1 d . . .
O3 O 1.2703(3) 0.0396(2) 0.6884(3) 0.0517(9) Uani 1 1 d . . .
O4 O 1.1093(3) 0.1933(2) 0.7003(2) 0.0473(8) Uani 1 1 d . . .
N1 N 1.0109(3) -0.0233(2) 0.5902(2) 0.0361(9) Uani 1 1 d . . .
N2 N 0.8919(4) 0.1333(2) 0.5640(3) 0.0380(9) Uani 1 1 d . . .
N3 N -0.0072(4) 0.1196(3) 0.9238(2) 0.0351(9) Uani 1 1 d . . .
N4 N 0.1413(4) -0.0277(2) 0.8984(3) 0.0368(9) Uani 1 1 d . . .
C1 C 1.0814(5) -0.0977(3) 0.5993(3) 0.0375(11) Uani 1 1 d . . .
H1 H 1.0282 -0.1475 0.5781 0.045 Uiso 1 1 calc R . .
C2 C 0.1173(4) -0.1807(3) 0.8556(3) 0.0350(10) Uani 1 1 d . . .
C3 C 1.2353(5) -0.1092(3) 0.6395(3) 0.0372(11) Uani 1 1 d . . .
C4 C 0.7846(5) -0.0991(4) 0.4997(4) 0.0496(13) Uani 1 1 d . . .
H4A H 0.7953 -0.1520 0.5380 0.059 Uiso 1 1 calc R . .
H4B H 0.8460 -0.1059 0.4445 0.059 Uiso 1 1 calc R . .
C5 C -0.2919(5) 0.1432(3) 0.8003(3) 0.0405(11) Uani 1 1 d . . .
C6 C 1.3205(5) -0.0425(3) 0.6852(3) 0.0406(11) Uani 1 1 d . . .
C7 C 0.1963(4) -0.1057(3) 0.8946(3) 0.0391(11) Uani 1 1 d . . .
H7 H 0.2964 -0.1140 0.9195 0.047 Uiso 1 1 calc R . .
C8 C 1.0310(5) 0.2672(3) 0.6965(3) 0.0409(11) Uani 1 1 d . . .
C9 C -0.0764(5) 0.1940(3) 0.9138(3) 0.0381(11) Uani 1 1 d . . .
H9 H -0.0296 0.2421 0.9441 0.046 Uiso 1 1 calc R . .
C10 C -0.2194(5) 0.2091(3) 0.8600(3) 0.0374(11) Uani 1 1 d . . .
C11 C -0.0225(4) -0.1749(3) 0.7987(3) 0.0352(10) Uani 1 1 d . . .
C12 C 0.8939(5) 0.2784(3) 0.6372(3) 0.0393(11) Uani 1 1 d . . .
C13 C 0.6170(5) -0.0871(3) 0.4656(4) 0.0516(13) Uani 1 1 d . . .
H13A H 0.5858 -0.1352 0.4233 0.062 Uiso 1 1 calc R . .
H13B H 0.5541 -0.0890 0.5205 0.062 Uiso 1 1 calc R . .
C14 C 0.8259(5) 0.2069(3) 0.5807(3) 0.0410(11) Uani 1 1 d . . .
H14 H 0.7266 0.2149 0.5543 0.049 Uiso 1 1 calc R . .
C15 C -0.4964(5) 0.2462(4) 0.7615(4) 0.0545(15) Uani 1 1 d . . .
H15 H -0.5904 0.2583 0.7293 0.065 Uiso 1 1 calc R . .
C16 C 0.8716(6) 0.4286(4) 0.6904(4) 0.0606(15) Uani 1 1 d . . .
H16 H 0.8216 0.4824 0.6868 0.073 Uiso 1 1 calc R . .
C17 C 0.8438(4) -0.0217(3) 0.5589(3) 0.0358(10) Uani 1 1 d . . .
H17 H 0.7857 -0.0191 0.6167 0.043 Uiso 1 1 calc R . .
C18 C 0.8170(5) 0.3587(3) 0.6366(4) 0.0525(14) Uani 1 1 d . . .
H18 H 0.7264 0.3650 0.5987 0.063 Uiso 1 1 calc R . .
C19 C 0.1371(4) 0.1103(3) 0.9842(3) 0.0375(10) Uani 1 1 d . . .
H19 H 0.1117 0.0817 1.0440 0.045 Uiso 1 1 calc R . .
C20 C 1.5196(5) -0.1470(4) 0.7326(4) 0.0510(14) Uani 1 1 d . . .
H20 H 1.6148 -0.1591 0.7631 0.061 Uiso 1 1 calc R . .
C21 C 0.6466(4) 0.0761(3) 0.4742(4) 0.0540(14) Uani 1 1 d . . .
H21A H 0.5882 0.0802 0.5309 0.065 Uiso 1 1 calc R . .
H21B H 0.6312 0.1298 0.4376 0.065 Uiso 1 1 calc R . .
C22 C 1.4630(5) -0.0630(3) 0.7330(3) 0.0474(13) Uani 1 1 d . . .
H22 H 1.5193 -0.0192 0.7652 0.057 Uiso 1 1 calc R . .
C23 C 1.0809(5) 0.3390(3) 0.7531(4) 0.0475(13) Uani 1 1 d . . .
H23 H 1.1688 0.3335 0.7937 0.057 Uiso 1 1 calc R . .
C24 C 0.1900(5) -0.2626(3) 0.8650(4) 0.0480(13) Uani 1 1 d . . .
H24 H 0.2818 -0.2669 0.9020 0.058 Uiso 1 1 calc R . .
C25 C -0.0038(5) -0.3283(4) 0.7605(4) 0.0530(14) Uani 1 1 d . . .
H25 H -0.0419 -0.3769 0.7267 0.064 Uiso 1 1 calc R . .
C26 C -0.0785(5) -0.2501(3) 0.7501(3) 0.0437(12) Uani 1 1 d . . .
H26 H -0.1677 -0.2464 0.7104 0.052 Uiso 1 1 calc R . .
C27 C 0.8173(4) 0.0652(3) 0.5039(3) 0.0388(10) Uani 1 1 d . . .
H27 H 0.8725 0.0613 0.4450 0.047 Uiso 1 1 calc R . .
C28 C 0.2384(4) 0.0474(3) 0.9313(3) 0.0384(10) Uani 1 1 d . . .
H28 H 0.2702 0.0778 0.8739 0.046 Uiso 1 1 calc R . .
C29 C 0.1295(5) -0.3368(4) 0.8211(4) 0.0543(14) Uani 1 1 d . . .
H29 H 0.1758 -0.3911 0.8313 0.065 Uiso 1 1 calc R . .
C30 C -0.4305(5) 0.1662(3) 0.7495(4) 0.0472(13) Uani 1 1 d . . .
H30 H -0.4777 0.1262 0.7071 0.057 Uiso 1 1 calc R . .
C31 C 1.2960(5) -0.1958(3) 0.6426(3) 0.0471(12) Uani 1 1 d . . .
H31 H 1.2393 -0.2412 0.6136 0.056 Uiso 1 1 calc R . .
C32 C 0.2236(5) 0.1949(3) 1.0112(4) 0.0485(13) Uani 1 1 d . . .
H32A H 0.1586 0.2333 1.0463 0.058 Uiso 1 1 calc R . .
H32B H 0.2510 0.2251 0.9535 0.058 Uiso 1 1 calc R . .
C33 C 0.3845(4) 0.0254(3) 0.9935(4) 0.0533(14) Uani 1 1 d . . .
H33A H 0.3572 -0.0058 1.0506 0.064 Uiso 1 1 calc R . .
H33B H 0.4500 -0.0124 0.9579 0.064 Uiso 1 1 calc R . .
C34 C -0.2887(5) 0.2912(4) 0.8678(4) 0.0531(13) Uani 1 1 d . . .
H34 H -0.2400 0.3341 0.9058 0.064 Uiso 1 1 calc R . .
C35 C 0.3689(5) 0.1725(4) 1.0733(4) 0.0579(15) Uani 1 1 d . . .
H35A H 0.4254 0.2259 1.0885 0.069 Uiso 1 1 calc R . .
H35B H 0.3402 0.1466 1.1332 0.069 Uiso 1 1 calc R . .
C36 C 0.5901(5) -0.0020(4) 0.4134(4) 0.0598(13) Uani 1 1 d . . .
H36A H 0.4813 0.0047 0.3967 0.072 Uiso 1 1 calc R . .
H36B H 0.6430 -0.0030 0.3543 0.072 Uiso 1 1 calc R . .
C37 C 1.4362(5) -0.2135(4) 0.6874(4) 0.0551(14) Uani 1 1 d . . .
H37 H 1.4752 -0.2702 0.6874 0.066 Uiso 1 1 calc R . .
C38 C 1.0018(6) 0.4176(4) 0.7499(4) 0.0581(15) Uani 1 1 d . . .
H38 H 1.0372 0.4638 0.7886 0.070 Uiso 1 1 calc R . .
C39 C -0.4279(5) 0.3100(4) 0.8202(4) 0.0604(15) Uani 1 1 d . . .
H39 H -0.4745 0.3642 0.8274 0.073 Uiso 1 1 calc R . .
C40 C 0.4713(5) 0.1090(3) 1.0226(4) 0.0596(14) Uani 1 1 d . . .
H40A H 0.5597 0.0943 1.0650 0.072 Uiso 1 1 calc R . .
H40B H 0.5080 0.1369 0.9659 0.072 Uiso 1 1 calc R . .

loop_
_atom_site_aniso_label
_atom_site_aniso_U_11
_atom_site_aniso_U_22
_atom_site_aniso_U_33
_atom_site_aniso_U_23
_atom_site_aniso_U_13
_atom_site_aniso_U_12
Fe1 0.0323(3) 0.0308(4) 0.0438(4) -0.0034(3) -0.0063(3) 0.0008(3)
Fe2 0.0345(3) 0.0331(4) 0.0464(4) 0.0007(3) -0.0102(3) -0.0011(3)
Cl1 0.0584(7) 0.0720(10) 0.0656(9) 0.0109(8) 0.0083(6) -0.0044(7)
Cl2 0.0592(7) 0.0576(8) 0.0616(8) 0.0070(7) 0.0115(6) -0.0041(6)
O1 0.0400(16) 0.0338(18) 0.0485(19) -0.0050(15) -0.0119(14) 0.0047(15)
O2 0.0474(17) 0.0305(18) 0.053(2) -0.0020(15) -0.0181(14) 0.0065(14)
O3 0.0468(18) 0.038(2) 0.068(2) -0.0014(17) -0.0217(16) -0.0005(15)
O4 0.0457(18) 0.043(2) 0.051(2) -0.0055(17) -0.0146(15) 0.0074(16)
N1 0.0291(17) 0.038(3) 0.040(2) -0.0021(17) -0.0046(15) -0.0047(16)
N2 0.0375(19) 0.033(2) 0.042(2) 0.0010(17) -0.0098(16) -0.0034(16)
N3 0.0336(17) 0.035(2) 0.036(2) -0.0024(16) -0.0049(14) 0.0042(16)
N4 0.0320(18) 0.034(2) 0.044(2) -0.0073(17) -0.0019(15) -0.0019(16)
C1 0.043(2) 0.027(3) 0.042(3) -0.001(2) -0.001(2) 0.001(2)
C2 0.034(2) 0.033(3) 0.038(3) -0.002(2) -0.0010(19) 0.000(2)
C3 0.036(2) 0.037(3) 0.038(3) 0.001(2) -0.0009(19) -0.002(2)
C4 0.045(3) 0.045(3) 0.058(3) -0.002(3) -0.008(2) -0.003(2)
C5 0.037(2) 0.038(3) 0.045(3) 0.010(2) -0.003(2) 0.001(2)
C6 0.044(3) 0.037(3) 0.040(3) 0.004(2) -0.003(2) -0.001(2)
C7 0.027(2) 0.046(3) 0.043(3) -0.002(2) -0.0040(18) 0.003(2)
C8 0.038(2) 0.044(3) 0.041(3) 0.000(2) 0.002(2) -0.007(2)
C9 0.040(2) 0.036(3) 0.038(3) -0.006(2) 0.001(2) -0.008(2)
C10 0.038(2) 0.034(3) 0.040(3) 0.004(2) 0.001(2) 0.000(2)
C11 0.038(2) 0.029(3) 0.039(3) 0.003(2) 0.0041(19) -0.001(2)
C12 0.035(2) 0.038(3) 0.044(3) 0.005(2) 0.002(2) 0.001(2)
C13 0.041(3) 0.048(3) 0.064(3) -0.008(3) -0.010(2) -0.006(2)
C14 0.034(2) 0.040(3) 0.049(3) 0.005(2) -0.003(2) -0.003(2)
C15 0.045(3) 0.051(4) 0.066(4) 0.013(3) -0.008(3) 0.010(3)
C16 0.060(3) 0.035(3) 0.086(4) -0.011(3) -0.006(3) 0.005(3)
C17 0.028(2) 0.037(3) 0.042(3) -0.003(2) -0.0019(17) -0.0012(18)
C18 0.044(3) 0.041(3) 0.071(4) 0.004(3) -0.013(2) 0.003(2)
C19 0.029(2) 0.039(3) 0.044(3) -0.005(2) -0.0023(17) -0.0047(19)
C20 0.038(3) 0.047(3) 0.067(4) 0.007(3) -0.010(2) 0.001(2)
C21 0.032(2) 0.050(3) 0.077(4) 0.000(3) -0.020(2) -0.005(2)
C22 0.039(3) 0.044(3) 0.057(3) 0.009(3) -0.013(2) -0.005(2)
C23 0.043(3) 0.042(3) 0.057(3) -0.004(3) -0.007(2) -0.005(2)
C24 0.044(3) 0.040(3) 0.059(3) 0.000(3) -0.005(2) 0.002(2)
C25 0.056(3) 0.033(3) 0.070(4) -0.011(3) 0.000(3) -0.005(2)
C26 0.047(3) 0.035(3) 0.048(3) -0.004(2) -0.002(2) -0.003(2)
C27 0.037(2) 0.041(3) 0.038(3) -0.002(2) -0.0056(18) -0.0034(19)
C28 0.035(2) 0.033(2) 0.047(3) -0.006(2) -0.0026(19) -0.0094(19)
C29 0.056(3) 0.033(3) 0.072(4) 0.003(3) -0.006(3) 0.011(3)
C30 0.041(3) 0.042(3) 0.057(3) 0.007(2) -0.003(2) -0.004(2)
C31 0.049(3) 0.038(3) 0.053(3) -0.006(2) -0.006(2) 0.007(2)
C32 0.043(3) 0.039(3) 0.062(3) -0.020(3) -0.007(2) -0.005(2)
C33 0.030(2) 0.051(3) 0.077(3) -0.018(3) -0.011(2) 0.003(2)
C34 0.058(3) 0.043(3) 0.058(3) -0.003(3) -0.008(2) 0.008(3)
C35 0.046(3) 0.058(4) 0.068(4) -0.028(3) -0.010(2) -0.010(2)
C36 0.047(3) 0.060(3) 0.069(3) -0.007(3) -0.027(2) -0.012(3)
C37 0.055(3) 0.047(4) 0.062(3) 0.004(3) -0.007(3) 0.015(3)
C38 0.064(4) 0.040(3) 0.069(4) -0.010(3) -0.007(3) -0.010(3)
C39 0.061(3) 0.037(3) 0.082(4) 0.001(3) -0.005(3) 0.012(3)
C40 0.036(2) 0.057(3) 0.083(4) -0.017(3) -0.012(2) -0.005(2)

loop_
_atom_type_symbol
_atom_type_description
_atom_type_scat_dispersion_real
_atom_type_scat_dispersion_imag
_atom_type_scat_source
C C 0.0033 0.0016 'International Tables Vol C Tables 4.2.6.8 and 6.1.1.4'
H H 0.0000 0.0000 'International Tables Vol C Tables 4.2.6.8 and 6.1.1.4'
N N 0.0061 0.0033 'International Tables Vol C Tables 4.2.6.8 and 6.1.1.4'
O O 0.0106 0.0060 'International Tables Vol C Tables 4.2.6.8 and 6.1.1.4'
Fe Fe 0.3463 0.8444 'International Tables Vol C Tables 4.2.6.8 and 6.1.1.4'
Cl Cl 0.1484 0.1585 'International Tables Vol C Tables 4.2.6.8 and 6.1.1.4'

loop_
_geom_angle_atom_site_label_1
_geom_angle_atom_site_label_2
_geom_angle_atom_site_label_3
_geom_angle
_geom_angle_site_symmetry_1
_geom_angle_site_symmetry_3
O2 Fe1 O1 93.56(13) . .
O2 Fe1 N3 87.35(13) . .
O1 Fe1 N3 154.51(13) . .
O2 Fe1 N4 142.49(14) . .
O1 Fe1 N4 86.84(12) . .
N3 Fe1 N4 77.29(13) . .
O2 Fe1 Cl2 112.33(10) . .
O1 Fe1 Cl2 103.15(10) . .
N3 Fe1 Cl2 100.01(10) . .
N4 Fe1 Cl2 104.01(11) . .
O4 Fe2 O3 93.25(14) . .
O4 Fe2 N2 87.66(14) . .
O3 Fe2 N2 156.87(15) . .
O4 Fe2 N1 138.36(14) . .
O3 Fe2 N1 86.88(13) . .
N2 Fe2 N1 77.34(13) . .
O4 Fe2 Cl1 111.11(12) . .
O3 Fe2 Cl1 103.98(11) . .
N2 Fe2 Cl1 97.19(11) . .
N1 Fe2 Cl1 109.20(10) . .
C11 O1 Fe1 128.0(3) . .
C5 O2 Fe1 130.9(3) . .
C6 O3 Fe2 131.4(3) . .
C8 O4 Fe2 131.4(3) . .
C1 N1 C17 119.5(4) . .
C1 N1 Fe2 124.5(3) . .
C17 N1 Fe2 116.0(3) . .
C14 N2 C27 122.3(4) . .
C14 N2 Fe2 125.0(3) . .
C27 N2 Fe2 112.7(3) . .
C9 N3 C19 121.6(4) . .
C9 N3 Fe1 125.0(3) . .
C19 N3 Fe1 113.1(3) . .
C7 N4 C28 121.4(3) . .
C7 N4 Fe1 122.4(3) . .
C28 N4 Fe1 116.0(2) . .
N1 C1 C3 125.0(5) . .
N1 C1 H1 117.5 . .
C3 C1 H1 117.5 . .
C24 C2 C11 118.5(4) . .
C24 C2 C7 118.2(4) . .
C11 C2 C7 122.9(4) . .
C6 C3 C31 118.4(4) . .
C6 C3 C1 123.5(4) . .
C31 C3 C1 117.6(4) . .
C17 C4 C13 111.6(4) . .
C17 C4 H4A 109.3 . .
C13 C4 H4A 109.3 . .
C17 C4 H4B 109.3 . .
C13 C4 H4B 109.3 . .
H4A C4 H4B 108.0 . .
O2 C5 C30 120.3(4) . .
O2 C5 C10 122.7(4) . .
C30 C5 C10 117.0(4) . .
O3 C6 C3 122.4(4) . .
O3 C6 C22 118.5(4) . .
C3 C6 C22 119.1(5) . .
N4 C7 C2 125.8(4) . .
N4 C7 H7 117.1 . .
C2 C7 H7 117.1 . .
O4 C8 C23 120.2(4) . .
O4 C8 C12 122.8(4) . .
C23 C8 C12 117.0(4) . .
N3 C9 C10 125.9(4) . .
N3 C9 H9 117.1 . .
C10 C9 H9 117.1 . .
C34 C10 C5 119.8(4) . .
C34 C10 C9 118.1(4) . .
C5 C10 C9 122.1(4) . .
O1 C11 C26 119.1(4) . .
O1 C11 C2 122.1(4) . .
C26 C11 C2 118.8(4) . .
C18 C12 C8 119.7(4) . .
C18 C12 C14 118.3(4) . .
C8 C12 C14 121.9(4) . .
C36 C13 C4 112.0(4) . .
C36 C13 H13A 109.2 . .
C4 C13 H13A 109.2 . .
C36 C13 H13B 109.2 . .
C4 C13 H13B 109.2 . .
H13A C13 H13B 107.9 . .
N2 C14 C12 125.4(4) . .
N2 C14 H14 117.3 . .
C12 C14 H14 117.3 . .
C30 C15 C39 122.0(4) . .
C30 C15 H15 119.0 . .
C39 C15 H15 119.0 . .
C18 C16 C38 118.8(5) . .
C18 C16 H16 120.6 . .
C38 C16 H16 120.6 . .
N1 C17 C4 116.2(4) . .
N1 C17 C27 105.9(3) . .
C4 C17 C27 111.3(4) . .
N1 C17 H17 107.7 . .
C4 C17 H17 107.7 . .
C27 C17 H17 107.7 . .
C16 C18 C12 121.8(4) . .
C16 C18 H18 119.1 . .
C12 C18 H18 119.1 . .
N3 C19 C28 106.5(3) . .
N3 C19 C32 116.7(4) . .
C28 C19 C32 110.9(3) . .
N3 C19 H19 107.4 . .
C28 C19 H19 107.4 . .
C32 C19 H19 107.4 . .
C22 C20 C37 120.5(4) . .
C22 C20 H20 119.7 . .
C37 C20 H20 119.7 . .
C36 C21 C27 110.0(4) . .
C36 C21 H21A 109.7 . .
C27 C21 H21A 109.7 . .
C36 C21 H21B 109.7 . .
C27 C21 H21B 109.7 . .
H21A C21 H21B 108.2 . .
C20 C22 C6 120.8(5) . .
C20 C22 H22 119.6 . .
C6 C22 H22 119.6 . .
C38 C23 C8 121.4(4) . .
C38 C23 H23 119.3 . .
C8 C23 H23 119.3 . .
C29 C24 C2 122.0(4) . .
C29 C24 H24 119.0 . .
C2 C24 H24 119.0 . .
C26 C25 C29 121.3(5) . .
C26 C25 H25 119.4 . .
C29 C25 H25 119.4 . .
C25 C26 C11 120.8(4) . .
C25 C26 H26 119.6 . .
C11 C26 H26 119.6 . .
N2 C27 C21 118.0(4) . .
N2 C27 C17 106.1(3) . .
C21 C27 C17 110.1(4) . .
N2 C27 H27 107.4 . .
C21 C27 H27 107.4 . .
C17 C27 H27 107.4 . .
N4 C28 C19 107.4(3) . .
N4 C28 C33 116.5(4) . .
C19 C28 C33 110.5(3) . .
N4 C28 H28 107.4 . .
C19 C28 H28 107.4 . .
C33 C28 H28 107.4 . .
C24 C29 C25 118.4(5) . .
C24 C29 H29 120.8 . .
C25 C29 H29 120.8 . .
C15 C30 C5 121.2(5) . .
C15 C30 H30 119.4 . .
C5 C30 H30 119.4 . .
C37 C31 C3 121.3(5) . .
C37 C31 H31 119.4 . .
C3 C31 H31 119.4 . .
C19 C32 C35 109.4(4) . .
C19 C32 H32A 109.8 . .
C35 C32 H32A 109.8 . .
C19 C32 H32B 109.8 . .
C35 C32 H32B 109.8 . .
H32A C32 H32B 108.2 . .
C40 C33 C28 110.5(4) . .
C40 C33 H33A 109.6 . .
C28 C33 H33A 109.6 . .
C40 C33 H33B 109.6 . .
C28 C33 H33B 109.6 . .
H33A C33 H33B 108.1 . .
C39 C34 C10 121.4(5) . .
C39 C34 H34 119.3 . .
C10 C34 H34 119.3 . .
C40 C35 C32 111.6(4) . .
C40 C35 H35A 109.3 . .
C32 C35 H35A 109.3 . .
C40 C35 H35B 109.3 . .
C32 C35 H35B 109.3 . .
H35A C35 H35B 108.0 . .
C13 C36 C21 111.7(4) . .
C13 C36 H36A 109.3 . .
C21 C36 H36A 109.3 . .
C13 C36 H36B 109.3 . .
C21 C36 H36B 109.3 . .
H36A C36 H36B 107.9 . .
C31 C37 C20 119.8(5) . .
C31 C37 H37 120.1 . .
C20 C37 H37 120.1 . .
C16 C38 C23 121.2(5) . .
C16 C38 H38 119.4 . .
C23 C38 H38 119.4 . .
C34 C39 C15 118.4(5) . .
C34 C39 H39 120.8 . .
C15 C39 H39 120.8 . .
C35 C40 C33 111.1(4) . .
C35 C40 H40A 109.4 . .
C33 C40 H40A 109.4 . .
C35 C40 H40B 109.4 . .
C33 C40 H40B 109.4 . .
H40A C40 H40B 108.0 . .

loop_
_geom_bond_atom_site_label_1
_geom_bond_atom_site_label_2
_geom_bond_distance
_geom_bond_site_symmetry_2
Fe1 O2 1.888(3) .
Fe1 O1 1.909(3) .
Fe1 N3 2.105(4) .
Fe1 N4 2.107(3) .
Fe1 Cl2 2.2381(13) .
Fe2 O4 1.884(3) .
Fe2 O3 1.893(3) .
Fe2 N2 2.099(3) .
Fe2 N1 2.099(4) .
Fe2 Cl1 2.2432(15) .
O1 C11 1.329(5) .
O2 C5 1.322(5) .
O3 C6 1.329(5) .
O4 C8 1.318(6) .
N1 C1 1.294(6) .
N1 C17 1.498(4) .
N2 C14 1.289(6) .
N2 C27 1.464(5) .
N3 C9 1.289(6) .
N3 C19 1.480(5) .
N4 C7 1.286(6) .
N4 C28 1.482(5) .
C1 C3 1.436(6) .
C1 H1 0.9300 .
C2 C24 1.404(6) .
C2 C11 1.419(6) .
C2 C7 1.428(6) .
C3 C6 1.393(6) .
C3 C31 1.424(7) .
C4 C17 1.514(6) .
C4 C13 1.524(6) .
C4 H4A 0.9700 .
C4 H4B 0.9700 .
C5 C30 1.410(6) .
C5 C10 1.430(6) .
C6 C22 1.412(6) .
C7 H7 0.9300 .
C8 C23 1.404(7) .
C8 C12 1.425(6) .
C9 C10 1.437(6) .
C9 H9 0.9300 .
C10 C34 1.398(7) .
C11 C26 1.405(6) .
C12 C18 1.398(6) .
C12 C14 1.452(6) .
C13 C36 1.501(7) .
C13 H13A 0.9700 .
C13 H13B 0.9700 .
C14 H14 0.9300 .
C15 C30 1.364(7) .
C15 C39 1.386(7) .
C15 H15 0.9300 .
C16 C18 1.373(7) .
C16 C38 1.378(7) .
C16 H16 0.9300 .
C17 C27 1.542(6) .
C17 H17 0.9800 .
C18 H18 0.9300 .
C19 C28 1.526(6) .
C19 C32 1.531(6) .
C19 H19 0.9800 .
C20 C22 1.373(7) .
C20 C37 1.380(7) .
C20 H20 0.9300 .
C21 C36 1.527(7) .
C21 C27 1.533(5) .
C21 H21A 0.9700 .
C21 H21B 0.9700 .
C22 H22 0.9300 .
C23 C38 1.383(7) .
C23 H23 0.9300 .
C24 C29 1.377(7) .
C24 H24 0.9300 .
C25 C26 1.364(7) .
C25 C29 1.403(6) .
C25 H25 0.9300 .
C26 H26 0.9300 .
C27 H27 0.9800 .
C28 C33 1.538(5) .
C28 H28 0.9800 .
C29 H29 0.9300 .
C30 H30 0.9300 .
C31 C37 1.368(6) .
C31 H31 0.9300 .
C32 C35 1.532(6) .
C32 H32A 0.9700 .
C32 H32B 0.9700 .
C33 C40 1.527(6) .
C33 H33A 0.9700 .
C33 H33B 0.9700 .
C34 C39 1.379(6) .
C34 H34 0.9300 .
C35 C40 1.522(7) .
C35 H35A 0.9700 .
C35 H35B 0.9700 .
C36 H36A 0.9700 .
C36 H36B 0.9700 .
C37 H37 0.9300 .
C38 H38 0.9300 .
C39 H39 0.9300 .
C40 H40A 0.9700 .
C40 H40B 0.9700 .
